data_2208398
loop_
_publ_author_name
'Fischer, Reinald'
'Walther, Dirk'
'Imhof, Wolfgang'

_publ_section_title
;
 Bis[<i>N</i>,<i>N</i>'-bis(trimethylsilyl)benzamidinato]diethylhafnium(IV)
;
_journal_coeditor_code OM2003
_journal_issue 3
_journal_name_full 'Acta Crystallographica Section E'
_journal_page_first m568
_journal_page_last m570
_journal_paper_doi 10.1107/S1600536806005721
_journal_volume 62
_journal_year 2006
_chemical_formula_iupac '[Hf (C2 H5)2 (C13 H23 N2 Si2)2]'
_chemical_formula_moiety 'C30 H56 Hf N4 Si4'
_chemical_formula_sum 'C30 H56 Hf N4 Si4'
_chemical_formula_weight 763.64
_chemical_name_systematic
;
Bis[N,N'-bis(trimethylsilyl)benzamidinato]diethylhafnium(IV)
;
_space_group_IT_number 14
_symmetry_cell_setting monoclinic
_symmetry_space_group_name_Hall '-P 2yn'
_symmetry_space_group_name_H-M 'P 1 21/n 1'
_atom_sites_solution_hydrogens geom
_atom_sites_solution_primary direct
_atom_sites_solution_secondary difmap
_cell_angle_alpha 90.00
_cell_angle_beta 101.00(3)
_cell_angle_gamma 90.00
_cell_formula_units_Z 4
_cell_length_a 12.205(2)
_cell_length_b 20.790(4)
_cell_length_c 17.234(3)
_cell_measurement_reflns_used 25
_cell_measurement_temperature 183(2)
_cell_measurement_theta_max 20.06
_cell_measurement_theta_min 18.47
_cell_volume 4292.6(14)
_computing_cell_refinement 'SET4 (de Boer & Duisenberg, 1984)'
_computing_data_collection 'CAD-4 EXPRESS (Enraf--Nonius, 1994)'
_computing_data_reduction 'MolEN (Enraf--Nonius, 1990)'
_computing_molecular_graphics 'XP (Siemens, 1990)'
_computing_publication_material SHELXL97
_computing_structure_refinement 'SHELXL97 (Sheldrick, 1997)'
_computing_structure_solution 'SHELXS86 (Sheldrick, 1990)'
_diffrn_ambient_temperature 183(2)
_diffrn_measured_fraction_theta_full 0.995
_diffrn_measured_fraction_theta_max 0.995
_diffrn_measurement_device_type 'Enraf--Nonius CAD-4'
_diffrn_measurement_method \w/2-\q
_diffrn_radiation_monochromator graphite
_diffrn_radiation_source 'fine-focus sealed tube'
_diffrn_radiation_type MoK\a
_diffrn_radiation_wavelength 0.71073
_diffrn_reflns_av_R_equivalents 0.0387
_diffrn_reflns_av_sigmaI/netI 0.0506
_diffrn_reflns_limit_h_max 0
_diffrn_reflns_limit_h_min -14
_diffrn_reflns_limit_k_max 24
_diffrn_reflns_limit_k_min 0
_diffrn_reflns_limit_l_max 20
_diffrn_reflns_limit_l_min -19
_diffrn_reflns_number 7584
_diffrn_reflns_theta_full 24.64
_diffrn_reflns_theta_max 24.64
_diffrn_reflns_theta_min 2.47
_diffrn_standards_decay_% 2.2
_diffrn_standards_interval_time 600
_diffrn_standards_number 3
_exptl_absorpt_coefficient_mu 2.543
_exptl_absorpt_correction_T_max 0.813
_exptl_absorpt_correction_T_min 0.747
_exptl_absorpt_correction_type psi-scan
_exptl_absorpt_process_details '(North <i>et al.</i>,  1968)'
_exptl_crystal_colour colorless
_exptl_crystal_density_diffrn 1.182
_exptl_crystal_density_method 'not measured'
_exptl_crystal_description cuboid
_exptl_crystal_F_000 1568
_exptl_crystal_size_max 0.12
_exptl_crystal_size_mid 0.08
_exptl_crystal_size_min 0.08
_refine_diff_density_max 0.946
_refine_diff_density_min -0.779
_refine_ls_extinction_method none
_refine_ls_goodness_of_fit_ref 1.206
_refine_ls_hydrogen_treatment constr
_refine_ls_matrix_type full
_refine_ls_number_parameters 366
_refine_ls_number_reflns 7229
_refine_ls_number_restraints 0
_refine_ls_restrained_S_all 1.206
_refine_ls_R_factor_all 0.0768
_refine_ls_R_factor_gt 0.0408
_refine_ls_shift/su_max 0.001
_refine_ls_shift/su_mean 0.000
_refine_ls_structure_factor_coef Fsqd
_refine_ls_weighting_details 'calc w=1/[\s^2^(Fo^2^)+(0.0435P)^2^+17.7042P] where P=(Fo^2^+2Fc^2^)/3'
_refine_ls_weighting_scheme calc
_refine_ls_wR_factor_gt 0.0920
_refine_ls_wR_factor_ref 0.1102
_reflns_number_gt 5285
_reflns_number_total 7229
_reflns_threshold_expression I>2\s(I)
_cod_data_source_file om2003.cif
_cod_data_source_block I
_cod_original_cell_volume 4292.6(13)
_cod_original_sg_symbol_Hall -P2yn
_cod_original_sg_symbol_H-M 'P 21/n'
_cod_database_code 2208398
_cod_database_fobs_code 2208398

loop_
_symmetry_equiv_pos_as_xyz
'x, y, z'
'-x+1/2, y+1/2, -z+1/2'
'-x, -y, -z'
'x-1/2, -y-1/2, z-1/2'

loop_
_atom_site_type_symbol
_atom_site_label
_atom_site_fract_x
_atom_site_fract_y
_atom_site_fract_z
_atom_site_U_iso_or_equiv
_atom_site_adp_type
_atom_site_calc_flag
_atom_site_refinement_flags
_atom_site_occupancy
Hf Hf1 0.16156(2) 0.371892(14) 0.890536(17) 0.02855(10) Uani d . 1
N N1 0.3101(5) 0.3346(3) 0.8441(4) 0.0349(14) Uani d . 1
C C1 0.3381(6) 0.3936(4) 0.8271(4) 0.0343(17) Uani d . 1
N N2 0.2637(5) 0.4401(3) 0.8290(4) 0.0357(14) Uani d . 1
C C2 0.4523(6) 0.4074(4) 0.8063(4) 0.0367(17) Uani d . 1
C C3 0.5354(7) 0.4338(5) 0.8628(5) 0.056(2) Uani d . 1
H H3 0.5220 0.4426 0.9131 0.067 Uiso calc R 1
C C4 0.6389(8) 0.4472(5) 0.8446(6) 0.071(3) Uani d . 1
H H4 0.6947 0.4648 0.8830 0.085 Uiso calc R 1
C C5 0.6594(7) 0.4350(4) 0.7717(6) 0.057(2) Uani d . 1
H H5 0.7291 0.4442 0.7601 0.068 Uiso calc R 1
C C6 0.5763(7) 0.4087(4) 0.7143(6) 0.057(2) Uani d . 1
H H6 0.5900 0.4004 0.6640 0.068 Uiso calc R 1
C C7 0.4716(6) 0.3946(4) 0.7323(5) 0.046(2) Uani d . 1
H H7 0.4157 0.3767 0.6942 0.055 Uiso calc R 1
Si Si1 0.38080(18) 0.26238(11) 0.85062(14) 0.0413(5) Uani d . 1
C C8 0.2914(9) 0.2046(4) 0.8925(7) 0.074(3) Uani d . 1
H H8A 0.3241 0.1625 0.8945 0.111 Uiso calc R 1
H H8B 0.2184 0.2036 0.8597 0.111 Uiso calc R 1
H H8C 0.2856 0.2179 0.9449 0.111 Uiso calc R 1
C C9 0.3943(9) 0.2307(5) 0.7514(6) 0.074(3) Uani d . 1
H H9A 0.4382 0.1921 0.7579 0.111 Uiso calc R 1
H H9B 0.4302 0.2623 0.7242 0.111 Uiso calc R 1
H H9C 0.3215 0.2214 0.7212 0.111 Uiso calc R 1
C C10 0.5221(8) 0.2671(5) 0.9123(7) 0.081(3) Uani d . 1
H H10A 0.5681 0.2945 0.8871 0.121 Uiso calc R 1
H H10B 0.5542 0.2248 0.9187 0.121 Uiso calc R 1
H H10C 0.5173 0.2845 0.9632 0.121 Uiso calc R 1
Si Si2 0.2656(2) 0.52126(11) 0.80587(15) 0.0463(6) Uani d . 1
C C11 0.3599(10) 0.5420(5) 0.7358(7) 0.085(4) Uani d . 1
H H11A 0.3524 0.5869 0.7227 0.128 Uiso calc R 1
H H11B 0.3399 0.5168 0.6885 0.128 Uiso calc R 1
H H11C 0.4358 0.5330 0.7602 0.128 Uiso calc R 1
C C12 0.1221(8) 0.5421(5) 0.7545(6) 0.070(3) Uani d . 1
H H12A 0.1231 0.5828 0.7284 0.104 Uiso calc R 1
H H12B 0.0739 0.5447 0.7924 0.104 Uiso calc R 1
H H12C 0.0950 0.5095 0.7161 0.104 Uiso calc R 1
C C13 0.3079(8) 0.5690(4) 0.8973(6) 0.065(3) Uani d . 1
H H13A 0.2965 0.6139 0.8854 0.097 Uiso calc R 1
H H13B 0.3853 0.5614 0.9188 0.097 Uiso calc R 1
H H13C 0.2637 0.5564 0.9353 0.097 Uiso calc R 1
N N3 0.0294(5) 0.3042(3) 0.9181(3) 0.0351(14) Uani d . 1
C C14 -0.0022(5) 0.2892(3) 0.8430(4) 0.0312(16) Uani d . 1
N N4 0.0472(5) 0.3205(3) 0.7915(3) 0.0341(14) Uani d . 1
C C15 -0.0883(6) 0.2381(4) 0.8155(5) 0.0404(18) Uani d . 1
C C16 -0.0595(7) 0.1738(4) 0.8228(5) 0.052(2) Uani d . 1
H H16 0.0130 0.1622 0.8460 0.062 Uiso calc R 1
C C17 -0.1363(9) 0.1271(5) 0.7964(6) 0.071(3) Uani d . 1
H H17 -0.1159 0.0840 0.8018 0.085 Uiso calc R 1
C C18 -0.2437(9) 0.1436(6) 0.7616(7) 0.078(3) Uani d . 1
H H18 -0.2954 0.1117 0.7425 0.094 Uiso calc R 1
C C19 -0.2735(8) 0.2059(6) 0.7554(6) 0.071(3) Uani d . 1
H H19 -0.3467 0.2167 0.7334 0.085 Uiso calc R 1
C C20 -0.1964(6) 0.2551(5) 0.7815(5) 0.054(2) Uani d . 1
H H20 -0.2176 0.2981 0.7761 0.064 Uiso calc R 1
Si Si3 -0.01994(18) 0.27927(11) 1.00247(13) 0.0423(5) Uani d . 1
C C21 0.0741(9) 0.2157(5) 1.0512(6) 0.074(3) Uani d . 1
H H21A 0.0676 0.1783 1.0179 0.112 Uiso calc R 1
H H21B 0.0539 0.2047 1.1008 0.112 Uiso calc R 1
H H21C 0.1497 0.2309 1.0605 0.112 Uiso calc R 1
C C22 -0.0175(8) 0.3488(4) 1.0691(5) 0.058(2) Uani d . 1
H H22A -0.0521 0.3373 1.1127 0.087 Uiso calc R 1
H H22B -0.0575 0.3840 1.0406 0.087 Uiso calc R 1
H H22C 0.0584 0.3615 1.0886 0.087 Uiso calc R 1
C C23 -0.1665(9) 0.2502(7) 0.9817(6) 0.092(4) Uani d . 1
H H23A -0.1915 0.2436 1.0306 0.138 Uiso calc R 1
H H23B -0.1705 0.2103 0.9531 0.138 Uiso calc R 1
H H23C -0.2132 0.2816 0.9506 0.138 Uiso calc R 1
Si Si4 0.02677(19) 0.31386(12) 0.68967(13) 0.0444(6) Uani d . 1
C C24 0.1440(8) 0.3548(5) 0.6574(5) 0.059(3) Uani d . 1
H H24A 0.1354 0.3517 0.6010 0.088 Uiso calc R 1
H H24B 0.2129 0.3348 0.6819 0.088 Uiso calc R 1
H H24C 0.1450 0.3992 0.6726 0.088 Uiso calc R 1
C C25 0.0235(10) 0.2284(5) 0.6558(6) 0.087(4) Uani d . 1
H H25A 0.0404 0.2266 0.6036 0.130 Uiso calc R 1
H H25B -0.0495 0.2107 0.6548 0.130 Uiso calc R 1
H H25C 0.0778 0.2039 0.6914 0.130 Uiso calc R 1
C C26 -0.1029(8) 0.3558(6) 0.6430(6) 0.091(4) Uani d . 1
H H26A -0.1135 0.3515 0.5866 0.137 Uiso calc R 1
H H26B -0.0972 0.4006 0.6569 0.137 Uiso calc R 1
H H26C -0.1653 0.3372 0.6614 0.137 Uiso calc R 1
C C27 0.0637(6) 0.4585(4) 0.9150(5) 0.044(2) Uani d . 1
H H27A 0.0636 0.4599 0.9712 0.053 Uiso calc R 1
H H27B 0.1020 0.4967 0.9018 0.053 Uiso calc R 1
C C28 -0.0585(7) 0.4612(4) 0.8701(7) 0.066(3) Uani d . 1
H H28A -0.0939 0.4991 0.8857 0.099 Uiso calc R 1
H H28B -0.0977 0.4237 0.8824 0.099 Uiso calc R 1
H H28C -0.0598 0.4627 0.8143 0.099 Uiso calc R 1
C C29 0.2607(7) 0.3572(4) 1.0141(5) 0.051(2) Uani d . 1
H H29A 0.2113 0.3620 1.0517 0.062 Uiso calc R 1
H H29B 0.2897 0.3136 1.0187 0.062 Uiso calc R 1
C C30 0.3567(9) 0.4037(5) 1.0353(6) 0.073(3) Uani d . 1
H H30A 0.3860 0.4013 1.0910 0.080 Uiso calc R 1
H H30B 0.3309 0.4466 1.0217 0.080 Uiso calc R 1
H H30C 0.4142 0.3927 1.0066 0.080 Uiso calc R 1

loop_
_atom_site_aniso_label
_atom_site_aniso_U_11
_atom_site_aniso_U_22
_atom_site_aniso_U_33
_atom_site_aniso_U_12
_atom_site_aniso_U_13
_atom_site_aniso_U_23
Hf1 0.02409(14) 0.03094(16) 0.03047(16) -0.00067(15) 0.00483(10) -0.00339(15)
N1 0.033(3) 0.028(3) 0.045(4) 0.001(3) 0.011(3) -0.004(3)
C1 0.030(4) 0.039(4) 0.033(4) -0.004(3) 0.003(3) -0.006(3)
N2 0.036(3) 0.033(3) 0.041(4) 0.001(3) 0.014(3) 0.001(3)
C2 0.033(4) 0.035(4) 0.046(5) 0.000(3) 0.016(3) -0.009(4)
C3 0.044(5) 0.075(7) 0.050(5) -0.013(5) 0.012(4) -0.023(5)
C4 0.042(5) 0.087(8) 0.085(8) -0.014(5) 0.017(5) -0.029(6)
C5 0.041(5) 0.052(5) 0.086(7) -0.012(4) 0.034(5) -0.018(5)
C6 0.055(5) 0.057(6) 0.070(6) -0.015(5) 0.041(5) -0.015(5)
C7 0.039(4) 0.050(5) 0.050(5) -0.010(4) 0.014(4) -0.012(4)
Si1 0.0387(12) 0.0371(12) 0.0503(14) 0.0080(10) 0.0139(10) -0.0012(10)
C8 0.091(8) 0.041(5) 0.105(9) 0.013(5) 0.056(7) 0.015(5)
C9 0.098(8) 0.056(6) 0.078(7) 0.009(6) 0.037(6) -0.009(5)
C10 0.063(6) 0.065(7) 0.106(9) 0.025(5) -0.002(6) -0.002(6)
Si2 0.0489(13) 0.0315(12) 0.0627(15) -0.0028(10) 0.0210(12) 0.0027(11)
C11 0.103(9) 0.052(6) 0.116(10) 0.009(6) 0.060(8) 0.028(6)
C12 0.082(7) 0.048(6) 0.077(7) 0.008(5) 0.011(6) 0.017(5)
C13 0.061(6) 0.038(5) 0.096(8) -0.012(4) 0.018(5) -0.016(5)
N3 0.036(3) 0.034(3) 0.035(4) -0.001(3) 0.008(3) 0.002(3)
C14 0.025(3) 0.030(4) 0.038(4) -0.002(3) 0.004(3) -0.010(3)
N4 0.036(3) 0.035(3) 0.030(3) -0.007(3) 0.002(3) -0.006(3)
C15 0.033(4) 0.048(5) 0.041(4) -0.008(4) 0.009(3) 0.001(4)
C16 0.052(5) 0.036(5) 0.070(6) -0.004(4) 0.019(4) -0.009(4)
C17 0.084(7) 0.042(5) 0.091(7) -0.022(6) 0.030(6) -0.019(6)
C18 0.077(8) 0.074(8) 0.082(8) -0.039(6) 0.011(6) -0.012(6)
C19 0.046(5) 0.101(9) 0.060(6) -0.026(6) -0.004(5) 0.004(6)
C20 0.035(5) 0.063(6) 0.060(6) -0.006(4) 0.003(4) -0.001(5)
Si3 0.0427(12) 0.0470(13) 0.0391(12) -0.0057(10) 0.0126(10) 0.0029(10)
C21 0.112(9) 0.062(6) 0.057(6) 0.014(6) 0.035(6) 0.018(5)
C22 0.078(6) 0.058(6) 0.046(5) -0.001(5) 0.031(5) 0.007(4)
C23 0.073(7) 0.143(12) 0.072(7) -0.035(7) 0.043(6) -0.011(7)
Si4 0.0467(13) 0.0528(14) 0.0322(12) -0.0106(11) 0.0040(10) -0.0042(10)
C24 0.066(6) 0.072(7) 0.042(5) -0.017(5) 0.016(4) -0.004(4)
C25 0.131(10) 0.076(8) 0.060(7) -0.035(7) 0.035(7) -0.019(6)
C26 0.067(7) 0.150(12) 0.051(6) 0.005(7) -0.006(5) 0.040(7)
C27 0.047(5) 0.038(4) 0.051(5) -0.004(4) 0.019(4) -0.011(4)
C28 0.038(5) 0.043(5) 0.116(9) 0.004(4) 0.014(5) -0.013(5)
C29 0.045(5) 0.072(6) 0.037(4) 0.000(4) 0.006(4) 0.000(4)
C30 0.088(8) 0.067(7) 0.051(6) -0.020(6) -0.017(5) -0.002(5)

loop_
_atom_type_symbol
_atom_type_description
_atom_type_scat_dispersion_real
_atom_type_scat_dispersion_imag
_atom_type_scat_source
C C 0.0033 0.0016 'International Tables Vol C Tables 4.2.6.8 and 6.1.1.4'
H H 0.0000 0.0000 'International Tables Vol C Tables 4.2.6.8 and 6.1.1.4'
N N 0.0061 0.0033 'International Tables Vol C Tables 4.2.6.8 and 6.1.1.4'
Si Si 0.0817 0.0704 'International Tables Vol C Tables 4.2.6.8 and 6.1.1.4'
Hf Hf -1.1180 6.1850 'International Tables Vol C Tables 4.2.6.8 and 6.1.1.4'

loop_
_geom_angle_atom_site_label_1
_geom_angle_atom_site_label_2
_geom_angle_atom_site_label_3
_geom_angle
_geom_angle_publ_flag
C27 Hf1 C29 98.1(3) y
C27 Hf1 N1 146.6(3) ?
C29 Hf1 N1 88.0(3) ?
C27 Hf1 N4 104.3(3) ?
C29 Hf1 N4 142.3(3) ?
N1 Hf1 N4 89.6(2) ?
C27 Hf1 N3 91.9(3) ?
C29 Hf1 N3 89.6(3) ?
N1 Hf1 N3 121.1(2) ?
N4 Hf1 N3 60.0(2) ?
C27 Hf1 N2 86.9(3) ?
C29 Hf1 N2 106.3(3) ?
N1 Hf1 N2 60.0(2) ?
N4 Hf1 N2 104.9(2) ?
N3 Hf1 N2 164.1(2) ?
C27 Hf1 C1 116.6(3) y
C29 Hf1 C1 94.7(3) y
N1 Hf1 C1 30.1(2) ?
N4 Hf1 C1 101.8(2) ?
N3 Hf1 C1 150.2(2) ?
N2 Hf1 C1 30.4(2) ?
C27 Hf1 C14 100.5(2) y
C29 Hf1 C14 116.2(3) y
N1 Hf1 C14 106.1(2) ?
N4 Hf1 C14 30.3(2) ?
N3 Hf1 C14 29.8(2) ?
N2 Hf1 C14 135.1(2) ?
C1 Hf1 C14 127.7(2) y
C1 N1 Si1 132.5(5) ?
C1 N1 Hf1 91.1(4) ?
Si1 N1 Hf1 134.6(3) ?
N1 C1 N2 117.6(6) ?
N1 C1 C2 120.8(6) ?
N2 C1 C2 121.7(7) ?
N1 C1 Hf1 58.8(4) ?
N2 C1 Hf1 59.9(4) ?
C2 C1 Hf1 169.2(5) ?
C1 N2 Si2 131.4(5) ?
C1 N2 Hf1 89.8(4) ?
Si2 N2 Hf1 138.1(3) ?
C7 C2 C3 120.1(7) ?
C7 C2 C1 120.6(7) ?
C3 C2 C1 119.3(7) ?
C2 C3 C4 120.0(8) ?
C2 C3 H3 120.0 ?
C4 C3 H3 120.0 ?
C5 C4 C3 120.7(9) ?
C5 C4 H4 119.6 ?
C3 C4 H4 119.6 ?
C4 C5 C6 119.8(8) ?
C4 C5 H5 120.1 ?
C6 C5 H5 120.1 ?
C5 C6 C7 119.8(8) ?
C5 C6 H6 120.1 ?
C7 C6 H6 120.1 ?
C2 C7 C6 119.6(8) ?
C2 C7 H7 120.2 ?
C6 C7 H7 120.2 ?
N1 Si1 C10 113.0(4) ?
N1 Si1 C8 105.4(4) ?
C10 Si1 C8 111.3(5) ?
N1 Si1 C9 112.2(4) ?
C10 Si1 C9 108.0(5) ?
C8 Si1 C9 106.8(5) ?
Si1 C8 H8A 109.5 ?
Si1 C8 H8B 109.5 ?
H8A C8 H8B 109.5 ?
Si1 C8 H8C 109.5 ?
H8A C8 H8C 109.5 ?
H8B C8 H8C 109.5 ?
Si1 C9 H9A 109.5 ?
Si1 C9 H9B 109.5 ?
H9A C9 H9B 109.5 ?
Si1 C9 H9C 109.5 ?
H9A C9 H9C 109.5 ?
H9B C9 H9C 109.5 ?
Si1 C10 H10A 109.5 ?
Si1 C10 H10B 109.5 ?
H10A C10 H10B 109.5 ?
Si1 C10 H10C 109.5 ?
H10A C10 H10C 109.5 ?
H10B C10 H10C 109.5 ?
N2 Si2 C13 109.9(4) ?
N2 Si2 C12 106.5(4) ?
C13 Si2 C12 111.4(5) ?
N2 Si2 C11 114.2(4) ?
C13 Si2 C11 108.7(5) ?
C12 Si2 C11 106.2(5) ?
Si2 C11 H11A 109.5 ?
Si2 C11 H11B 109.5 ?
H11A C11 H11B 109.5 ?
Si2 C11 H11C 109.5 ?
H11A C11 H11C 109.5 ?
H11B C11 H11C 109.5 ?
Si2 C12 H12A 109.5 ?
Si2 C12 H12B 109.5 ?
H12A C12 H12B 109.5 ?
Si2 C12 H12C 109.5 ?
H12A C12 H12C 109.5 ?
H12B C12 H12C 109.5 ?
Si2 C13 H13A 109.5 ?
Si2 C13 H13B 109.5 ?
H13A C13 H13B 109.5 ?
Si2 C13 H13C 109.5 ?
H13A C13 H13C 109.5 ?
H13B C13 H13C 109.5 ?
C14 N3 Si3 131.5(5) ?
C14 N3 Hf1 91.6(4) ?
Si3 N3 Hf1 136.9(3) ?
N3 C14 N4 116.9(6) ?
N3 C14 C15 122.2(7) ?
N4 C14 C15 120.9(6) ?
N3 C14 Hf1 58.5(4) ?
N4 C14 Hf1 58.5(3) ?
C15 C14 Hf1 175.4(5) ?
C14 N4 Si4 129.7(5) ?
C14 N4 Hf1 91.3(4) ?
Si4 N4 Hf1 138.9(3) ?
C20 C15 C16 119.4(8) ?
C20 C15 C14 120.4(7) ?
C16 C15 C14 120.2(7) ?
C17 C16 C15 120.7(9) ?
C17 C16 H16 119.7 ?
C15 C16 H16 119.7 ?
C16 C17 C18 120.3(10) ?
C16 C17 H17 119.9 ?
C18 C17 H17 119.9 ?
C19 C18 C17 119.7(9) ?
C19 C18 H18 120.2 ?
C17 C18 H18 120.2 ?
C18 C19 C20 121.5(10) ?
C18 C19 H19 119.3 ?
C20 C19 H19 119.3 ?
C15 C20 C19 118.4(9) ?
C15 C20 H20 120.8 ?
C19 C20 H20 120.8 ?
N3 Si3 C21 107.9(4) ?
N3 Si3 C22 108.4(3) ?
C21 Si3 C22 110.1(5) ?
N3 Si3 C23 114.0(4) ?
C21 Si3 C23 110.3(6) ?
C22 Si3 C23 106.0(5) ?
Si3 C21 H21A 109.5 ?
Si3 C21 H21B 109.5 ?
H21A C21 H21B 109.5 ?
Si3 C21 H21C 109.5 ?
H21A C21 H21C 109.5 ?
H21B C21 H21C 109.5 ?
Si3 C22 H22A 109.5 ?
Si3 C22 H22B 109.5 ?
H22A C22 H22B 109.5 ?
Si3 C22 H22C 109.5 ?
H22A C22 H22C 109.5 ?
H22B C22 H22C 109.5 ?
Si3 C23 H23A 109.5 ?
Si3 C23 H23B 109.5 ?
H23A C23 H23B 109.5 ?
Si3 C23 H23C 109.5 ?
H23A C23 H23C 109.5 ?
H23B C23 H23C 109.5 ?
N4 Si4 C24 107.4(3) ?
N4 Si4 C26 110.4(4) ?
C24 Si4 C26 107.5(5) ?
N4 Si4 C25 112.5(4) ?
C24 Si4 C25 108.5(5) ?
C26 Si4 C25 110.3(6) ?
Si4 C24 H24A 109.5 ?
Si4 C24 H24B 109.5 ?
H24A C24 H24B 109.5 ?
Si4 C24 H24C 109.5 ?
H24A C24 H24C 109.5 ?
H24B C24 H24C 109.5 ?
Si4 C25 H25A 109.5 ?
Si4 C25 H25B 109.5 ?
H25A C25 H25B 109.5 ?
Si4 C25 H25C 109.5 ?
H25A C25 H25C 109.5 ?
H25B C25 H25C 109.5 ?
Si4 C26 H26A 109.5 ?
Si4 C26 H26B 109.5 ?
H26A C26 H26B 109.5 ?
Si4 C26 H26C 109.5 ?
H26A C26 H26C 109.5 ?
H26B C26 H26C 109.5 ?
C28 C27 Hf1 115.7(5) y
C28 C27 H27A 108.4 ?
Hf1 C27 H27A 108.4 ?
C28 C27 H27B 108.4 ?
Hf1 C27 H27B 108.4 ?
H27A C27 H27B 107.4 ?
C27 C28 H28A 109.5 ?
C27 C28 H28B 109.5 ?
H28A C28 H28B 109.5 ?
C27 C28 H28C 109.5 ?
H28A C28 H28C 109.5 ?
H28B C28 H28C 109.5 ?
C30 C29 Hf1 113.1(6) y
C30 C29 H29A 109.0 ?
Hf1 C29 H29A 109.0 ?
C30 C29 H29B 109.0 ?
Hf1 C29 H29B 109.0 ?
H29A C29 H29B 107.8 ?
C29 C30 H30A 109.5 ?
C29 C30 H30B 109.5 ?
H30A C30 H30B 109.5 ?
C29 C30 H30C 109.5 ?
H30A C30 H30C 109.5 ?
H30B C30 H30C 109.5 ?

loop_
_geom_bond_atom_site_label_1
_geom_bond_atom_site_label_2
_geom_bond_distance
_geom_bond_publ_flag
Hf1 C27 2.244(7) y
Hf1 C29 2.261(8) y
Hf1 N1 2.255(6) y
Hf1 N4 2.256(5) y
Hf1 N3 2.258(6) y
Hf1 N2 2.279(6) y
Hf1 C1 2.634(7) y
Hf1 C14 2.646(7) y
N1 C1 1.320(9) y
N1 Si1 1.725(6) ?
C1 N2 1.331(9) y
C1 C2 1.531(10) y
N2 Si2 1.735(6) ?
C2 C7 1.366(10) ?
C2 C3 1.379(11) ?
C3 C4 1.386(12) ?
C3 H3 0.9300 ?
C4 C5 1.351(12) ?
C4 H4 0.9300 ?
C5 C6 1.387(12) ?
C5 H5 0.9300 ?
C6 C7 1.402(10) ?
C6 H6 0.9300 ?
C7 H7 0.9300 ?
Si1 C10 1.848(10) ?
Si1 C8 1.858(9) ?
Si1 C9 1.868(10) ?
C8 H8A 0.9600 ?
C8 H8B 0.9600 ?
C8 H8C 0.9600 ?
C9 H9A 0.9600 ?
C9 H9B 0.9600 ?
C9 H9C 0.9600 ?
C10 H10A 0.9600 ?
C10 H10B 0.9600 ?
C10 H10C 0.9600 ?
Si2 C13 1.851(9) ?
Si2 C12 1.857(10) ?
Si2 C11 1.871(10) ?
C11 H11A 0.9600 ?
C11 H11B 0.9600 ?
C11 H11C 0.9600 ?
C12 H12A 0.9600 ?
C12 H12B 0.9600 ?
C12 H12C 0.9600 ?
C13 H13A 0.9600 ?
C13 H13B 0.9600 ?
C13 H13C 0.9600 ?
N3 C14 1.316(9) y
N3 Si3 1.755(6) ?
C14 N4 1.334(9) y
C14 C15 1.505(10) y
N4 Si4 1.731(6) ?
C15 C20 1.383(11) ?
C15 C16 1.382(11) ?
C16 C17 1.367(12) ?
C16 H16 0.9300 ?
C17 C18 1.376(15) ?
C17 H17 0.9300 ?
C18 C19 1.345(15) ?
C18 H18 0.9300 ?
C19 C20 1.404(12) ?
C19 H19 0.9300 ?
C20 H20 0.9300 ?
Si3 C21 1.845(10) ?
Si3 C22 1.843(9) ?
Si3 C23 1.857(10) ?
C21 H21A 0.9600 ?
C21 H21B 0.9600 ?
C21 H21C 0.9600 ?
C22 H22A 0.9600 ?
C22 H22B 0.9600 ?
C22 H22C 0.9600 ?
C23 H23A 0.9600 ?
C23 H23B 0.9600 ?
C23 H23C 0.9600 ?
Si4 C24 1.839(9) ?
Si4 C26 1.851(10) ?
Si4 C25 1.869(10) ?
C24 H24A 0.9600 ?
C24 H24B 0.9600 ?
C24 H24C 0.9600 ?
C25 H25A 0.9600 ?
C25 H25B 0.9600 ?
C25 H25C 0.9600 ?
C26 H26A 0.9600 ?
C26 H26B 0.9600 ?
C26 H26C 0.9600 ?
C27 C28 1.544(11) y
C27 H27A 0.9700 ?
C27 H27B 0.9700 ?
C28 H28A 0.9600 ?
C28 H28B 0.9600 ?
C28 H28C 0.9600 ?
C29 C30 1.509(12) y
C29 H29A 0.9700 ?
C29 H29B 0.9700 ?
C30 H30A 0.9600 ?
C30 H30B 0.9600 ?
C30 H30C 0.9600 ?
